data_7719738
loop_
_publ_author_name
'Varmu&#x17e;ov&#xe1;, V&#x11b;ra'
'C&#xed;sa&#x159;ov&#xe1;, Ivana'
'&#x160;t&#x11b;pni&#x10d;ka, Petr'

_publ_section_title
;
 Synthesis, coordination, and catalytic application of phosphinoferrocene
 ligands bearing flexible thienyl and thiazolyl pendants.
;
_journal_issue 44
_journal_name_full 'Dalton transactions (Cambridge, England : 2003)'
_journal_page_first 16611
_journal_page_last 16628
_journal_paper_doi 10.1039/d5dt02216a
_journal_volume 54
_journal_year 2025
_chemical_formula_moiety 'C27 H35 Fe P S'
_chemical_formula_sum 'C27 H35 Fe P S'
_chemical_formula_weight 478.43
_space_group_crystal_system monoclinic
_space_group_IT_number 14
_space_group_name_Hall '-P 2yn'
_space_group_name_H-M_alt 'P 1 21/n 1'
_atom_sites_solution_hydrogens geom
_atom_sites_solution_primary direct
_atom_sites_solution_secondary difmap
_audit_creation_method SHELXL-2017/1
_audit_update_record
;
2025-09-01 deposited with the CCDC.	2025-10-17 downloaded from the CCDC.
;
_cell_angle_alpha 90
_cell_angle_beta 96.7040(10)
_cell_angle_gamma 90
_cell_formula_units_Z 4
_cell_length_a 13.6239(4)
_cell_length_b 7.8232(2)
_cell_length_c 21.8916(7)
_cell_measurement_reflns_used 9094
_cell_measurement_temperature 120(2)
_cell_measurement_theta_max 28.27
_cell_measurement_theta_min 2.77
_cell_volume 2317.31(12)
_computing_cell_refinement 'SAINT V8.40B (Bruker AXS LLC, 2019)'
_computing_data_collection 'Bruker Instrument Service v8.5.1.2 Release'
_computing_data_reduction 'SAINT V8.40B (Bruker AXS LLC, 2019)'
_computing_molecular_graphics 'PLATON (Spek, 2017)'
_computing_publication_material 'PLATON (Spek, 2017)'
_computing_structure_refinement 'SHELXL-2017 (Sheldrick, 2017)'
_computing_structure_solution 'SHELXT 2018 (Sheldrick, 2018)'
_diffrn_ambient_temperature 120(2)
_diffrn_measured_fraction_theta_full 0.998
_diffrn_measured_fraction_theta_max 0.998
_diffrn_measurement_device_type 'Bruker D8 VENTURE Kappa Duo'
_diffrn_measurement_method '\f and \w scans'
_diffrn_radiation_monochromator 'Quazar Mo multilayer optic'
_diffrn_radiation_source 'I\mS micro-focus sealed tube'
_diffrn_radiation_type MoK\a
_diffrn_radiation_wavelength 0.71073
_diffrn_reflns_av_R_equivalents 0.0208
_diffrn_reflns_av_unetI/netI 0.0124
_diffrn_reflns_Laue_measured_fraction_full 0.998
_diffrn_reflns_Laue_measured_fraction_max 0.998
_diffrn_reflns_limit_h_max 18
_diffrn_reflns_limit_h_min -18
_diffrn_reflns_limit_k_max 10
_diffrn_reflns_limit_k_min -9
_diffrn_reflns_limit_l_max 28
_diffrn_reflns_limit_l_min -29
_diffrn_reflns_number 44325
_diffrn_reflns_point_group_measured_fraction_full 0.998
_diffrn_reflns_point_group_measured_fraction_max 0.998
_diffrn_reflns_theta_full 25.242
_diffrn_reflns_theta_max 28.288
_diffrn_reflns_theta_min 1.873
_exptl_absorpt_coefficient_mu 0.822
_exptl_absorpt_correction_T_max 0.80
_exptl_absorpt_correction_T_min 0.71
_exptl_absorpt_correction_type multi-scan
_exptl_absorpt_process_details
;
Krause, L., Herbst-Irmer, R., Sheldrick, G. M., Stalke, D. (2015).
J. Appl. Cryst. 48, 3-10.
;
_exptl_crystal_colour orange
_exptl_crystal_density_diffrn 1.371
_exptl_crystal_description prism
_exptl_crystal_F_000 1016
_exptl_crystal_size_max 0.42
_exptl_crystal_size_mid 0.40
_exptl_crystal_size_min 0.29
_refine_diff_density_max 1.219
_refine_diff_density_min -0.248
_refine_diff_density_rms 0.048
_refine_ls_extinction_method none
_refine_ls_goodness_of_fit_ref 1.038
_refine_ls_hydrogen_treatment constr
_refine_ls_matrix_type full
_refine_ls_number_parameters 290
_refine_ls_number_reflns 5748
_refine_ls_number_restraints 12
_refine_ls_restrained_S_all 1.038
_refine_ls_R_factor_all 0.0252
_refine_ls_R_factor_gt 0.0244
_refine_ls_shift/su_max 0.001
_refine_ls_shift/su_mean 0.000
_refine_ls_structure_factor_coef Fsqd
_refine_ls_weighting_details 'w=1/[\s^2^(Fo^2^)+(0.0326P)^2^+1.2548P] where P=(Fo^2^+2Fc^2^)/3'
_refine_ls_weighting_scheme calc
_refine_ls_wR_factor_gt 0.0647
_refine_ls_wR_factor_ref 0.0653
_reflns_Friedel_coverage 0.000
_reflns_number_gt 5542
_reflns_number_total 5748
_reflns_threshold_expression 'I > 2\s(I)'
_cod_data_source_file d5dt02216a2.cif
_cod_data_source_block vv319
_cod_depositor_comments 'Adding full bibliography for 7719737--7719748.cif.'
_cod_original_sg_symbol_H-M 'P 21/n'
_cod_database_code 7719738
_shelx_shelxl_version_number 2017/1
_shelx_space_group_comment
;
The symmetry employed for this shelxl refinement is uniquely defined
by the following loop, which should always be used as a source of
symmetry information in preference to the above space-group names.
They are only intended as comments.
;
_shelx_estimated_absorpt_t_min 0.724
_shelx_estimated_absorpt_t_max 0.796

loop_
_space_group_symop_operation_xyz
'x, y, z'
'-x+1/2, y+1/2, -z+1/2'
'-x, -y, -z'
'x-1/2, -y-1/2, z-1/2'

loop_
_atom_site_label
_atom_site_type_symbol
_atom_site_fract_x
_atom_site_fract_y
_atom_site_fract_z
_atom_site_U_iso_or_equiv
_atom_site_adp_type
_atom_site_occupancy
_atom_site_site_symmetry_order
_atom_site_calc_flag
_atom_site_refinement_flags_posn
_atom_site_refinement_flags_adp
_atom_site_refinement_flags_occupancy
_atom_site_disorder_assembly
_atom_site_disorder_group
Fe1 Fe 0.56138(2) 0.36581(2) 0.30929(2) 0.01339(5) Uani 1 1 d . . . . .
P1 P 0.66335(2) 0.57242(4) 0.44632(2) 0.01450(7) Uani 1 1 d . . . . .
C1 C 0.49006(8) 0.15940(14) 0.26822(5) 0.0165(2) Uani 1 1 d . . . . .
C2 C 0.43658(8) 0.31274(15) 0.25153(5) 0.0185(2) Uani 1 1 d . . . . .
H2 H 0.420402 0.354655 0.210871 0.022 Uiso 1 1 calc R U . . .
C3 C 0.41162(8) 0.39213(16) 0.30627(6) 0.0210(2) Uani 1 1 d . . . . .
H3 H 0.376491 0.496407 0.308510 0.025 Uiso 1 1 calc R U . . .
C4 C 0.44868(8) 0.28744(16) 0.35698(5) 0.0192(2) Uani 1 1 d . . . . .
H4 H 0.442489 0.309618 0.399026 0.023 Uiso 1 1 calc R U . . .
C5 C 0.49661(8) 0.14378(14) 0.33374(5) 0.0173(2) Uani 1 1 d . . . . .
H5 H 0.527613 0.053133 0.357595 0.021 Uiso 1 1 calc R U . . .
C6 C 0.66299(8) 0.50286(14) 0.36701(5) 0.0152(2) Uani 1 1 d . . . . .
C7 C 0.70896(8) 0.36045(15) 0.34072(5) 0.0179(2) Uani 1 1 d . . . . .
H7 H 0.743328 0.270335 0.363079 0.022 Uiso 1 1 calc R U . . .
C8 C 0.69455(9) 0.37633(17) 0.27515(5) 0.0219(2) Uani 1 1 d . . . . .
H8 H 0.717667 0.299034 0.246567 0.026 Uiso 1 1 calc R U . . .
C9 C 0.63969(9) 0.52778(17) 0.26040(5) 0.0232(2) Uani 1 1 d . . . . .
H9 H 0.619935 0.570079 0.220160 0.028 Uiso 1 1 calc R U . . .
C10 C 0.61935(9) 0.60547(15) 0.31641(5) 0.0196(2) Uani 1 1 d . . . . .
H10 H 0.583005 0.707996 0.319797 0.024 Uiso 1 1 calc R U . . .
C11 C 0.78026(8) 0.69953(14) 0.45490(5) 0.01427(19) Uani 1 1 d . . . . .
H11 H 0.791606 0.736240 0.498918 0.017 Uiso 1 1 calc R U . . .
C12 C 0.87352(8) 0.60349(14) 0.44173(5) 0.0173(2) Uani 1 1 d . . . . .
H12A H 0.881881 0.500564 0.468135 0.021 Uiso 1 1 calc R U . . .
H12B H 0.865766 0.565431 0.398305 0.021 Uiso 1 1 calc R U . . .
C13 C 0.96578(8) 0.71565(15) 0.45369(6) 0.0198(2) Uani 1 1 d . . . . .
H13A H 0.978901 0.740044 0.498273 0.024 Uiso 1 1 calc R U . . .
H13B H 1.023350 0.652777 0.441324 0.024 Uiso 1 1 calc R U . . .
C14 C 0.95406(9) 0.88374(15) 0.41840(6) 0.0209(2) Uani 1 1 d . . . . .
H14A H 1.012022 0.957468 0.430822 0.025 Uiso 1 1 calc R U . . .
H14B H 0.951943 0.860491 0.373816 0.025 Uiso 1 1 calc R U . . .
C15 C 0.86022(9) 0.97756(15) 0.43042(6) 0.0203(2) Uani 1 1 d . . . . .
H15A H 0.852524 1.081472 0.404497 0.024 Uiso 1 1 calc R U . . .
H15B H 0.865931 1.013792 0.474025 0.024 Uiso 1 1 calc R U . . .
C16 C 0.76886(8) 0.86396(14) 0.41629(5) 0.0172(2) Uani 1 1 d . . . . .
H16A H 0.760141 0.834349 0.372022 0.021 Uiso 1 1 calc R U . . .
H16B H 0.709361 0.926918 0.425633 0.021 Uiso 1 1 calc R U . . .
C17 C 0.70108(8) 0.37962(14) 0.49334(5) 0.0147(2) Uani 1 1 d . . . . .
H17 H 0.757691 0.322783 0.476245 0.018 Uiso 1 1 calc R U . . .
C18 C 0.73443(9) 0.43721(15) 0.55974(5) 0.0184(2) Uani 1 1 d . . . . .
H18A H 0.795312 0.506576 0.560311 0.022 Uiso 1 1 calc R U . . .
H18B H 0.682556 0.510600 0.574114 0.022 Uiso 1 1 calc R U . . .
C19 C 0.75450(9) 0.28637(16) 0.60402(5) 0.0206(2) Uani 1 1 d . . . . .
H19A H 0.812349 0.221454 0.593108 0.025 Uiso 1 1 calc R U . . .
H19B H 0.770580 0.330133 0.646440 0.025 Uiso 1 1 calc R U . . .
C20 C 0.66565(9) 0.16756(16) 0.60167(5) 0.0214(2) Uani 1 1 d . . . . .
H20A H 0.681861 0.068988 0.629375 0.026 Uiso 1 1 calc R U . . .
H20B H 0.609222 0.229304 0.616052 0.026 Uiso 1 1 calc R U . . .
C21 C 0.63707(10) 0.10400(16) 0.53643(5) 0.0229(2) Uani 1 1 d . . . . .
H21A H 0.578093 0.029661 0.535392 0.027 Uiso 1 1 calc R U . . .
H21B H 0.691786 0.034902 0.523323 0.027 Uiso 1 1 calc R U . . .
C22 C 0.61461(9) 0.25319(16) 0.49172(5) 0.0197(2) Uani 1 1 d . . . . .
H22A H 0.555292 0.314476 0.502280 0.024 Uiso 1 1 calc R U . . .
H22B H 0.599566 0.207719 0.449461 0.024 Uiso 1 1 calc R U . . .
C23 C 0.52964(9) 0.03495(15) 0.22520(5) 0.0197(2) Uani 1 1 d . . . . .
H23A H 0.587960 -0.023830 0.246881 0.024 Uiso 1 1 calc R U . . .
H23B H 0.551543 0.098114 0.190017 0.024 Uiso 1 1 calc R U . . .
C24 C 0.45384(8) -0.09659(14) 0.20136(5) 0.0164(2) Uani 1 1 d . . . . .
S1 S 0.46769(8) -0.21034(14) 0.13682(5) 0.02118(18) Uani 0.738(2) 1 d . . P A 1
C25 C 0.3690(5) -0.1475(9) 0.2250(2) 0.0262(12) Uani 0.738(2) 1 d . U P A 1
H25 H 0.347870 -0.099870 0.261155 0.031 Uiso 0.738(2) 1 calc R U P A 1
S1D S 0.3559(3) -0.1413(6) 0.23740(19) 0.0222(6) Uani 0.262(2) 1 d . . P A 2
C25D C 0.4517(10) -0.200(2) 0.1474(6) 0.034(4) Uani 0.262(2) 1 d . U P A 2
H25D H 0.499371 -0.193926 0.119042 0.041 Uiso 0.262(2) 1 calc R U P A 2
C26 C 0.31514(9) -0.28035(16) 0.18929(6) 0.0253(3) Uani 1 1 d . . . . .
H26 H 0.255305 -0.331122 0.198593 0.030 Uiso 1 1 calc R U . A 1
C27 C 0.36306(9) -0.32074(16) 0.14089(6) 0.0239(2) Uani 1 1 d . . . . .
H27 H 0.339595 -0.404837 0.111439 0.029 Uiso 1 1 calc R U . A 1

loop_
_atom_site_aniso_label
_atom_site_aniso_U_11
_atom_site_aniso_U_22
_atom_site_aniso_U_33
_atom_site_aniso_U_23
_atom_site_aniso_U_13
_atom_site_aniso_U_12
Fe1 0.01339(8) 0.01364(8) 0.01271(8) -0.00063(5) -0.00031(5) -0.00060(5)
P1 0.01485(13) 0.01516(13) 0.01339(12) -0.00017(10) 0.00130(9) 0.00033(10)
C1 0.0174(5) 0.0162(5) 0.0156(5) -0.0021(4) 0.0009(4) -0.0035(4)
C2 0.0167(5) 0.0197(5) 0.0179(5) -0.0011(4) -0.0034(4) -0.0019(4)
C3 0.0138(5) 0.0228(5) 0.0257(6) -0.0049(5) -0.0011(4) 0.0020(4)
C4 0.0151(5) 0.0249(6) 0.0179(5) -0.0042(4) 0.0033(4) -0.0026(4)
C5 0.0181(5) 0.0174(5) 0.0163(5) 0.0007(4) 0.0018(4) -0.0034(4)
C6 0.0142(5) 0.0164(5) 0.0144(5) 0.0000(4) -0.0002(4) -0.0023(4)
C7 0.0135(5) 0.0226(5) 0.0174(5) -0.0021(4) 0.0004(4) -0.0003(4)
C8 0.0185(5) 0.0306(6) 0.0172(5) -0.0051(4) 0.0049(4) -0.0059(5)
C9 0.0275(6) 0.0268(6) 0.0146(5) 0.0030(4) -0.0007(4) -0.0112(5)
C10 0.0231(5) 0.0163(5) 0.0182(5) 0.0025(4) -0.0031(4) -0.0042(4)
C11 0.0151(5) 0.0145(5) 0.0130(5) -0.0004(4) 0.0007(4) 0.0003(4)
C12 0.0155(5) 0.0154(5) 0.0210(5) 0.0019(4) 0.0025(4) 0.0014(4)
C13 0.0148(5) 0.0208(5) 0.0234(5) 0.0046(4) 0.0006(4) 0.0003(4)
C14 0.0190(5) 0.0204(5) 0.0233(6) 0.0045(4) 0.0020(4) -0.0027(4)
C15 0.0214(5) 0.0149(5) 0.0239(6) 0.0020(4) -0.0002(4) -0.0014(4)
C16 0.0175(5) 0.0154(5) 0.0179(5) 0.0011(4) -0.0006(4) 0.0012(4)
C17 0.0159(5) 0.0160(5) 0.0123(5) 0.0005(4) 0.0025(4) 0.0006(4)
C18 0.0227(5) 0.0181(5) 0.0139(5) -0.0008(4) -0.0005(4) 0.0005(4)
C19 0.0231(5) 0.0234(6) 0.0144(5) 0.0019(4) -0.0011(4) 0.0006(4)
C20 0.0249(6) 0.0247(6) 0.0152(5) 0.0044(4) 0.0043(4) -0.0006(5)
C21 0.0285(6) 0.0213(5) 0.0183(5) 0.0033(4) 0.0008(4) -0.0069(5)
C22 0.0208(5) 0.0219(5) 0.0158(5) 0.0022(4) -0.0007(4) -0.0048(4)
C23 0.0206(5) 0.0196(5) 0.0195(5) -0.0044(4) 0.0048(4) -0.0035(4)
C24 0.0197(5) 0.0143(5) 0.0151(5) -0.0007(4) 0.0010(4) 0.0013(4)
S1 0.0250(4) 0.0207(3) 0.0186(3) -0.0075(2) 0.0055(3) -0.0030(2)
C25 0.033(2) 0.0256(13) 0.020(2) -0.0102(14) 0.0056(13) 0.0015(12)
S1D 0.0237(10) 0.0232(9) 0.0206(15) -0.0108(9) 0.0062(9) -0.0070(7)
C25D 0.030(5) 0.039(5) 0.034(5) 0.006(3) 0.009(3) 0.000(3)
C26 0.0222(6) 0.0219(6) 0.0321(7) 0.0008(5) 0.0047(5) 0.0003(5)
C27 0.0253(6) 0.0207(5) 0.0242(6) -0.0067(5) -0.0038(5) 0.0032(5)

loop_
_atom_type_symbol
_atom_type_description
_atom_type_scat_dispersion_real
_atom_type_scat_dispersion_imag
_atom_type_scat_source
C C 0.0033 0.0016 'International Tables Vol C Tables 4.2.6.8 and 6.1.1.4'
H H 0.0000 0.0000 'International Tables Vol C Tables 4.2.6.8 and 6.1.1.4'
Fe Fe 0.3463 0.8444 'International Tables Vol C Tables 4.2.6.8 and 6.1.1.4'
P P 0.1023 0.0942 'International Tables Vol C Tables 4.2.6.8 and 6.1.1.4'
S S 0.1246 0.1234 'International Tables Vol C Tables 4.2.6.8 and 6.1.1.4'

loop_
_geom_angle_atom_site_label_1
_geom_angle_atom_site_label_2
_geom_angle_atom_site_label_3
_geom_angle
_geom_angle_site_symmetry_1
_geom_angle_site_symmetry_3
_geom_angle_publ_flag
C10 Fe1 C9 40.95(5) . . ?
C10 Fe1 C1 157.67(5) . . ?
C9 Fe1 C1 120.83(5) . . ?
C10 Fe1 C2 121.56(5) . . ?
C9 Fe1 C2 104.50(5) . . ?
C1 Fe1 C2 41.01(5) . . ?
C10 Fe1 C8 68.74(5) . . ?
C9 Fe1 C8 40.66(5) . . ?
C1 Fe1 C8 105.57(5) . . ?
C2 Fe1 C8 119.54(5) . . ?
C10 Fe1 C3 106.67(5) . . ?
C9 Fe1 C3 120.13(5) . . ?
C1 Fe1 C3 69.08(5) . . ?
C2 Fe1 C3 40.86(5) . . ?
C8 Fe1 C3 155.48(5) . . ?
C10 Fe1 C5 159.65(5) . . ?
C9 Fe1 C5 158.82(5) . . ?
C1 Fe1 C5 41.02(4) . . ?
C2 Fe1 C5 68.65(5) . . ?
C8 Fe1 C5 123.92(5) . . ?
C3 Fe1 C5 68.59(5) . . ?
C10 Fe1 C7 68.65(5) . . ?
C9 Fe1 C7 68.64(5) . . ?
C1 Fe1 C7 122.05(5) . . ?
C2 Fe1 C7 156.73(5) . . ?
C8 Fe1 C7 40.95(5) . . ?
C3 Fe1 C7 161.81(5) . . ?
C5 Fe1 C7 109.33(5) . . ?
C10 Fe1 C4 122.98(5) . . ?
C9 Fe1 C4 157.34(5) . . ?
C1 Fe1 C4 68.94(4) . . ?
C2 Fe1 C4 68.59(5) . . ?
C8 Fe1 C4 161.59(5) . . ?
C3 Fe1 C4 40.72(5) . . ?
C5 Fe1 C4 40.66(5) . . ?
C7 Fe1 C4 125.98(5) . . ?
C10 Fe1 C6 41.14(4) . . ?
C9 Fe1 C6 69.12(4) . . ?
C1 Fe1 C6 158.94(5) . . ?
C2 Fe1 C6 159.54(5) . . ?
C8 Fe1 C6 69.02(4) . . ?
C3 Fe1 C6 124.30(5) . . ?
C5 Fe1 C6 124.04(4) . . ?
C7 Fe1 C6 40.75(4) . . ?
C4 Fe1 C6 109.44(4) . . ?
C6 P1 C17 104.76(5) . . ?
C6 P1 C11 99.35(5) . . ?
C17 P1 C11 101.43(5) . . ?
C2 C1 C5 107.35(10) . . ?
C2 C1 C23 126.52(10) . . ?
C5 C1 C23 126.12(10) . . ?
C2 C1 Fe1 69.53(6) . . ?
C5 C1 Fe1 69.82(6) . . ?
C23 C1 Fe1 127.16(8) . . ?
C3 C2 C1 108.38(10) . . ?
C3 C2 Fe1 69.73(6) . . ?
C1 C2 Fe1 69.45(6) . . ?
C3 C2 H2 125.8 . . ?
C1 C2 H2 125.8 . . ?
Fe1 C2 H2 126.6 . . ?
C4 C3 C2 107.89(10) . . ?
C4 C3 Fe1 69.82(6) . . ?
C2 C3 Fe1 69.41(6) . . ?
C4 C3 H3 126.1 . . ?
C2 C3 H3 126.1 . . ?
Fe1 C3 H3 126.3 . . ?
C5 C4 C3 108.13(10) . . ?
C5 C4 Fe1 69.62(6) . . ?
C3 C4 Fe1 69.46(7) . . ?
C5 C4 H4 125.9 . . ?
C3 C4 H4 125.9 . . ?
Fe1 C4 H4 126.6 . . ?
C4 C5 C1 108.25(10) . . ?
C4 C5 Fe1 69.72(6) . . ?
C1 C5 Fe1 69.15(6) . . ?
C4 C5 H5 125.9 . . ?
C1 C5 H5 125.9 . . ?
Fe1 C5 H5 126.8 . . ?
C7 C6 C10 106.59(10) . . ?
C7 C6 P1 131.62(8) . . ?
C10 C6 P1 121.51(9) . . ?
C7 C6 Fe1 69.08(6) . . ?
C10 C6 Fe1 68.35(6) . . ?
P1 C6 Fe1 131.84(6) . . ?
C8 C7 C6 108.70(10) . . ?
C8 C7 Fe1 69.33(7) . . ?
C6 C7 Fe1 70.17(6) . . ?
C8 C7 H7 125.7 . . ?
C6 C7 H7 125.7 . . ?
Fe1 C7 H7 126.4 . . ?
C9 C8 C7 107.93(10) . . ?
C9 C8 Fe1 69.51(7) . . ?
C7 C8 Fe1 69.71(6) . . ?
C9 C8 H8 126.0 . . ?
C7 C8 H8 126.0 . . ?
Fe1 C8 H8 126.3 . . ?
C8 C9 C10 108.11(10) . . ?
C8 C9 Fe1 69.83(7) . . ?
C10 C9 Fe1 69.33(7) . . ?
C8 C9 H9 125.9 . . ?
C10 C9 H9 125.9 . . ?
Fe1 C9 H9 126.5 . . ?
C9 C10 C6 108.67(11) . . ?
C9 C10 Fe1 69.72(7) . . ?
C6 C10 Fe1 70.52(6) . . ?
C9 C10 H10 125.7 . . ?
C6 C10 H10 125.7 . . ?
Fe1 C10 H10 125.7 . . ?
C12 C11 C16 109.86(9) . . ?
C12 C11 P1 115.85(8) . . ?
C16 C11 P1 111.09(7) . . ?
C12 C11 H11 106.5 . . ?
C16 C11 H11 106.5 . . ?
P1 C11 H11 106.5 . . ?
C13 C12 C11 111.67(9) . . ?
C13 C12 H12A 109.3 . . ?
C11 C12 H12A 109.3 . . ?
C13 C12 H12B 109.3 . . ?
C11 C12 H12B 109.3 . . ?
H12A C12 H12B 107.9 . . ?
C14 C13 C12 111.88(9) . . ?
C14 C13 H13A 109.2 . . ?
C12 C13 H13A 109.2 . . ?
C14 C13 H13B 109.2 . . ?
C12 C13 H13B 109.2 . . ?
H13A C13 H13B 107.9 . . ?
C15 C14 C13 111.62(10) . . ?
C15 C14 H14A 109.3 . . ?
C13 C14 H14A 109.3 . . ?
C15 C14 H14B 109.3 . . ?
C13 C14 H14B 109.3 . . ?
H14A C14 H14B 108.0 . . ?
C14 C15 C16 111.36(10) . . ?
C14 C15 H15A 109.4 . . ?
C16 C15 H15A 109.4 . . ?
C14 C15 H15B 109.4 . . ?
C16 C15 H15B 109.4 . . ?
H15A C15 H15B 108.0 . . ?
C15 C16 C11 110.30(9) . . ?
C15 C16 H16A 109.6 . . ?
C11 C16 H16A 109.6 . . ?
C15 C16 H16B 109.6 . . ?
C11 C16 H16B 109.6 . . ?
H16A C16 H16B 108.1 . . ?
C22 C17 C18 110.58(9) . . ?
C22 C17 P1 110.31(8) . . ?
C18 C17 P1 108.46(7) . . ?
C22 C17 H17 109.2 . . ?
C18 C17 H17 109.2 . . ?
P1 C17 H17 109.2 . . ?
C19 C18 C17 112.55(9) . . ?
C19 C18 H18A 109.1 . . ?
C17 C18 H18A 109.1 . . ?
C19 C18 H18B 109.1 . . ?
C17 C18 H18B 109.1 . . ?
H18A C18 H18B 107.8 . . ?
C20 C19 C18 111.51(10) . . ?
C20 C19 H19A 109.3 . . ?
C18 C19 H19A 109.3 . . ?
C20 C19 H19B 109.3 . . ?
C18 C19 H19B 109.3 . . ?
H19A C19 H19B 108.0 . . ?
C21 C20 C19 110.31(10) . . ?
C21 C20 H20A 109.6 . . ?
C19 C20 H20A 109.6 . . ?
C21 C20 H20B 109.6 . . ?
C19 C20 H20B 109.6 . . ?
H20A C20 H20B 108.1 . . ?
C20 C21 C22 111.20(10) . . ?
C20 C21 H21A 109.4 . . ?
C22 C21 H21A 109.4 . . ?
C20 C21 H21B 109.4 . . ?
C22 C21 H21B 109.4 . . ?
H21A C21 H21B 108.0 . . ?
C21 C22 C17 112.38(9) . . ?
C21 C22 H22A 109.1 . . ?
C17 C22 H22A 109.1 . . ?
C21 C22 H22B 109.1 . . ?
C17 C22 H22B 109.1 . . ?
H22A C22 H22B 107.9 . . ?
C1 C23 C24 112.27(9) . . ?
C1 C23 H23A 109.1 . . ?
C24 C23 H23A 109.1 . . ?
C1 C23 H23B 109.1 . . ?
C24 C23 H23B 109.1 . . ?
H23A C23 H23B 107.9 . . ?
C25 C24 C23 129.6(3) . . ?
C25D C24 C23 128.3(6) . . ?
C25D C24 S1D 109.5(6) . . ?
C23 C24 S1D 122.29(16) . . ?
C25 C24 S1 109.9(3) . . ?
C23 C24 S1 120.50(9) . . ?
C27 S1 C24 92.75(8) . . ?
C24 C25 C26 113.5(3) . . ?
C24 C25 H25 123.2 . . ?
C26 C25 H25 123.2 . . ?
C26 S1D C24 93.9(2) . . ?
C24 C25D C27 111.5(8) . . ?
C24 C25D H25D 124.3 . . ?
C27 C25D H25D 124.3 . . ?
C27 C26 C25 109.4(2) . . ?
C27 C26 S1D 121.68(17) . . ?
C27 C26 H26 125.3 . . ?
C25 C26 H26 125.3 . . ?
C26 C27 C25D 103.4(5) . . ?
C26 C27 S1 114.47(10) . . ?
C26 C27 H27 122.8 . . ?
S1 C27 H27 122.8 . . ?

loop_
_geom_bond_atom_site_label_1
_geom_bond_atom_site_label_2
_geom_bond_distance
_geom_bond_site_symmetry_2
_geom_bond_publ_flag
Fe1 C10 2.0333(12) . ?
Fe1 C9 2.0387(12) . ?
Fe1 C1 2.0387(11) . ?
Fe1 C2 2.0397(11) . ?
Fe1 C8 2.0429(12) . ?
Fe1 C3 2.0440(12) . ?
Fe1 C5 2.0476(11) . ?
Fe1 C7 2.0480(11) . ?
Fe1 C4 2.0488(11) . ?
Fe1 C6 2.0625(11) . ?
P1 C6 1.8190(11) . ?
P1 C17 1.8643(11) . ?
P1 C11 1.8685(11) . ?
C1 C2 1.4287(16) . ?
C1 C5 1.4319(15) . ?
C1 C23 1.4981(15) . ?
C2 C3 1.4257(16) . ?
C2 H2 0.9500 . ?
C3 C4 1.4239(17) . ?
C3 H3 0.9500 . ?
C4 C5 1.4233(16) . ?
C4 H4 0.9500 . ?
C5 H5 0.9500 . ?
C6 C7 1.4313(15) . ?
C6 C10 1.4392(15) . ?
C7 C8 1.4311(16) . ?
C7 H7 0.9500 . ?
C8 C9 1.4180(18) . ?
C8 H8 0.9500 . ?
C9 C10 1.4244(17) . ?
C9 H9 0.9500 . ?
C10 H10 0.9500 . ?
C11 C12 1.5322(15) . ?
C11 C16 1.5371(15) . ?
C11 H11 1.0000 . ?
C12 C13 1.5301(15) . ?
C12 H12A 0.9900 . ?
C12 H12B 0.9900 . ?
C13 C14 1.5241(16) . ?
C13 H13A 0.9900 . ?
C13 H13B 0.9900 . ?
C14 C15 1.5234(16) . ?
C14 H14A 0.9900 . ?
C14 H14B 0.9900 . ?
C15 C16 1.5314(15) . ?
C15 H15A 0.9900 . ?
C15 H15B 0.9900 . ?
C16 H16A 0.9900 . ?
C16 H16B 0.9900 . ?
C17 C22 1.5355(15) . ?
C17 C18 1.5389(15) . ?
C17 H17 1.0000 . ?
C18 C19 1.5314(16) . ?
C18 H18A 0.9900 . ?
C18 H18B 0.9900 . ?
C19 C20 1.5222(17) . ?
C19 H19A 0.9900 . ?
C19 H19B 0.9900 . ?
C20 C21 1.5195(17) . ?
C20 H20A 0.9900 . ?
C20 H20B 0.9900 . ?
C21 C22 1.5310(16) . ?
C21 H21A 0.9900 . ?
C21 H21B 0.9900 . ?
C22 H22A 0.9900 . ?
C22 H22B 0.9900 . ?
C23 C24 1.5073(16) . ?
C23 H23A 0.9900 . ?
C23 H23B 0.9900 . ?
C24 C25 1.379(5) . ?
C24 C25D 1.429(13) . ?
C24 S1D 1.665(4) . ?
C24 S1 1.6988(15) . ?
S1 C27 1.6778(17) . ?
C25 C26 1.447(7) . ?
C25 H25 0.9500 . ?
S1D C26 1.570(4) . ?
C25D C27 1.527(15) . ?
C25D H25D 0.9500 . ?
C26 C27 1.3455(18) . ?
C26 H26 0.9500 . ?
C27 H27 0.9500 . ?
